data_8103971
loop_
_publ_author_name
'Boeschen, S.'
'Keller, H.L.'

_publ_section_title
;
 Darstellung und Kristallstruktur der homologen Reihe PbMo6X14, X = Cl,
 Br, I
;
_journal_name_full 'Zeitschrift fuer Kristallographie (149,1979-)'
_journal_page_first 305
_journal_page_last 315
_journal_volume 200
_journal_year 1992
_chemical_formula_sum 'I14 Mo6 Pb'
_chemical_name_systematic 'Pb ((Mo6 I8) I6)'
_space_group_IT_number 201
_symmetry_space_group_name_Hall '-P 2ab 2bc 3'
_symmetry_space_group_name_H-M 'P n -3 :2'
_cell_angle_alpha 90
_cell_angle_beta 90
_cell_angle_gamma 90
_cell_formula_units_Z 4
_cell_length_a 14.429
_cell_length_b 14.429
_cell_length_c 14.429
_cell_volume 3004.061
_citation_journal_id_ASTM ZEKRDZ
_cod_data_source_file Boeschen_ZEKRDZ_1992_48.cif
_cod_data_source_block I14Mo6Pb1
_cod_original_formula_sum 'I14 Mo6 Pb1'
_cod_database_code 8103971

loop_
_symmetry_equiv_pos_as_xyz
x,y,z
-x+1/2,-y+1/2,z
x,-y+1/2,-z+1/2
-x+1/2,y,-z+1/2
z,x,y
-z+1/2,-x+1/2,y
z,-x+1/2,-y+1/2
-z+1/2,x,-y+1/2
y,z,x
y,-z+1/2,-x+1/2
-y+1/2,z,-x+1/2
-y+1/2,-z+1/2,x
-x,-y,-z
x-1/2,y-1/2,-z
-x,y-1/2,z-1/2
x-1/2,-y,z-1/2
-z,-x,-y
z-1/2,x-1/2,-y
-z,x-1/2,y-1/2
z-1/2,-x,y-1/2
-y,-z,-x
-y,z-1/2,x-1/2
y-1/2,-z,x-1/2
y-1/2,z-1/2,-x

loop_
_atom_site_label
_atom_site_type_symbol
_atom_site_fract_x
_atom_site_fract_y
_atom_site_fract_z
_atom_site_occupancy
_atom_site_U_iso_or_equiv
Pb1 Pb+2 0.5 0.5 0.5 1 0.0
I2 I-1 0.3782 0.6891 0.9341 1 0.0
Mo1 Mo+2 0.8761 0.0262 0.9667 1 0.0
I1 I-1 0.1365 0.1365 0.1365 1 0.0
I3 I-1 0.5876 0.8089 0.0716 1 0.0
